data_7036919
loop_
_publ_author_name
'Jicheng Zhu'
'Zhiguo Xia'
'Yuanyuan Zhang'
'Maxim S. Molokeev'
'Quanlin Liu'

_publ_section_title
;
 Structural phase transitions and photoluminescence properties of Eu3+
 doped Ca(2-x)BaxLaNbO6 phosphors
;
_journal_issue 0
_journal_name_full 'Dalton Transactions'
_journal_page_first 18536
_journal_page_last 18543
_journal_paper_doi 10.1039/c5dt03430b
_journal_volume 44
_journal_year 2015
_chemical_formula_moiety 'Ca La Nb O6, Ca'
_chemical_formula_sum 'Ca2 La Nb O6'
_chemical_formula_weight 407.98
_space_group_IT_number 14
_symmetry_cell_setting monoclinic
_symmetry_space_group_name_Hall '-P 2yn'
_symmetry_space_group_name_H-M 'P 1 21/n 1'
_cell_angle_alpha 90
_cell_angle_beta 90.1608(32)
_cell_angle_gamma 90
_cell_formula_units_Z 2
_cell_length_a 5.61386(25)
_cell_length_b 5.86564(27)
_cell_length_c 8.11572(36)
_cell_measurement_temperature 300
_cell_volume 267.24(2)
_diffrn_ambient_temperature 300
_diffrn_measurement_device_type
;
D8 ADVANCE Bruker
;
_diffrn_radiation_monochromator none
_diffrn_radiation_probe x-ray
_diffrn_radiation_type
;
 Cu K\a~1~~2~
;
_exptl_absorpt_coefficient_mu 95.064
_exptl_crystal_density_diffrn 5.069903
_pd_char_colour
;
colourless
;
_pd_meas_2theta_range_inc 0.02
_pd_meas_2theta_range_max 100
_pd_meas_2theta_range_min 10
_pd_meas_scan_method step
_pd_proc_ls_pref_orient_corr
;
no preferred orientation
;
_pd_proc_ls_profile_function PearsonVII
_pd_proc_ls_prof_R_factor 9.923
_pd_proc_ls_prof_wR_expected 11.228
_pd_proc_ls_prof_wR_factor 12.896
_pd_proc_number_of_points 4500
_pd_spec_mount_mode reflection
_refine_ls_goodness_of_fit_all 1.149
_refine_ls_R_I_factor 2.24
_refine_ls_shift/su_max 0.01000
_cod_data_source_file Ca2LaNbO6_Eu.cif
_cod_data_source_block a
_cod_original_cell_volume 267.241(21)
_cod_original_sg_symbol_Hall
;
-P 2yn
;
_cod_original_sg_symbol_H-M P21/n
_cod_original_formula_sum
;
Ca2 La Nb O6
;
_cod_database_code 7036919
_cod_database_fobs_code 7036919

loop_
_symmetry_equiv_pos_as_xyz
'x, y, z'
'-x, -y, -z'
'-x+1/2, y+1/2, -z+1/2'
'x+1/2, -y+1/2, z+1/2'

loop_
_atom_site_label
_atom_site_type_symbol
_atom_site_fract_x
_atom_site_fract_y
_atom_site_fract_z
_atom_site_occupancy
_atom_site_B_iso_or_equiv
Nb Nb 0 0 0 1 0.46(18)
Ca1 Ca 0.5 0.5 0 1 0.53(33)
Ca2 Ca -0.01486(75) 0.44243(39) 0.25400(49) 0.5 1.35(19)
La2 La -0.01486(75) 0.44243(39) 0.25400(49) 0.5 1.35(19)
O1 O 0.7217(41) 0.1576(38) 0.0590(29) 1 1.50(47)
O2 O 0.6625(36) 0.2108(39) 0.4286(30) 1 1.50(47)
O3 O 0.1176(28) 0.0542(28) 0.2358(32) 1 1.50(47)

loop_
_diffrn_radiation_wavelength
_diffrn_radiation_wavelength_wt
1.5406 1.0000
1.5443 0.5000

loop_
_geom_angle_atom_site_label_1
_geom_angle_atom_site_label_2
_geom_angle_atom_site_label_3
_geom_angle
_geom_angle_site_symmetry_1
_geom_angle_site_symmetry_3
O1 Nb O2 88(92) 1_455 3_545
O1 Nb O3 87.22(86) 1_455 1_555
O2 Nb O3 90.5(84) 3_545 1_555
O1 Ca1 O2 88.6(77) 1_555 3_655
O1 Ca1 O3 94.62(72) 1_555 3_555
O2 Ca1 O3 85.94(74) 3_655 3_555
O1 Ca2 O1 116.5(13) 1_455 3_555
O1 Ca2 O1 128.6(17) 1_455 4_455
O1 Ca2 O2 68.3(10) 1_455 1_455
O1 Ca2 O2 81.53(81) 1_455 3_555
O1 Ca2 O2 58.8(14) 1_455 4_454
O1 Ca2 O3 63.4(11) 1_455 1_555
O1 Ca2 O3 135.2(19) 1_455 3_555
O1 Ca2 O1 77.01(89) 3_555 4_455
O1 Ca2 O2 65.4(12) 3_555 1_455
O1 Ca2 O2 82.43(86) 3_555 3_555
O1 Ca2 O3 136.1(20) 3_555 1_555
O1 Ca2 O3 107.98(97) 3_555 3_555
O1 Ca2 O2 75.7(86) 4_455 1_455
O1 Ca2 O2 148.9(35) 4_455 3_555
O1 Ca2 O2 123.5(15) 4_455 4_454
O1 Ca2 O3 73.51(91) 4_455 1_555
O1 Ca2 O3 65.5(11) 4_455 3_555
O2 Ca2 O2 116.3(12) 1_455 3_555
O2 Ca2 O2 123.2(15) 1_455 4_454
O2 Ca2 O3 76.17(80) 1_455 1_555
O2 Ca2 O3 140.8(22) 1_455 3_555
O2 Ca2 O2 76(91) 3_555 4_454
O2 Ca2 O3 135.8(20) 3_555 1_555
O2 Ca2 O3 99.95(79) 3_555 3_555
O2 Ca2 O3 63.4(12) 4_454 1_555
O2 Ca2 O3 78.04(82) 4_454 3_555
O3 Ca2 O3 88.42(57) 1_555 3_555
O1 La2 O1 116.5(13) 1_455 3_555
O1 La2 O1 128.6(17) 1_455 4_455
O1 La2 O2 68.3(10) 1_455 1_455
O1 La2 O2 81.53(81) 1_455 3_555
O1 La2 O2 58.8(14) 1_455 4_454
O1 La2 O3 63.4(11) 1_455 1_555
O1 La2 O3 135.2(19) 1_455 3_555
O1 La2 O1 77.01(89) 3_555 4_455
O1 La2 O2 65.4(12) 3_555 1_455
O1 La2 O2 82.43(86) 3_555 3_555
O1 La2 O3 136.1(20) 3_555 1_555
O1 La2 O3 107.98(97) 3_555 3_555
O1 La2 O2 75.7(86) 4_455 1_455
O1 La2 O2 148.9(35) 4_455 3_555
O1 La2 O2 123.5(15) 4_455 4_454
O1 La2 O3 73.51(91) 4_455 1_555
O1 La2 O3 65.5(11) 4_455 3_555
O2 La2 O2 116.3(12) 1_455 3_555
O2 La2 O2 123.2(15) 1_455 4_454
O2 La2 O3 76.17(80) 1_455 1_555
O2 La2 O3 140.8(22) 1_455 3_555
O2 La2 O2 76(91) 3_555 4_454
O2 La2 O3 135.8(20) 3_555 1_555
O2 La2 O3 99.95(79) 3_555 3_555
O2 La2 O3 63.4(12) 4_454 1_555
O2 La2 O3 78.04(82) 4_454 3_555
O3 La2 O3 88.42(57) 1_555 3_555

loop_
_geom_bond_atom_site_label_1
_geom_bond_atom_site_label_2
_geom_bond_distance
_geom_bond_site_symmetry_2
Nb O1 1.879(23) 1_455
Nb O2 2.012(22) 3_545
Nb O3 2.047(25) .
Ca1 O1 2.410(23) .
Ca1 O2 2.334(21) 3_655
Ca1 O3 2.268(25) 3_555
Ca2 O1 2.733(23) 1_455
Ca2 O1 2.292(23) 3_555
Ca2 O1 2.866(24) 4_455
Ca2 O2 2.674(22) 1_455
Ca2 O2 2.314(23) 3_555
Ca2 O2 2.964(24) 4_454
Ca2 O3 2.400(17) .
Ca2 O3 2.326(16) 3_555
La2 O1 2.733(23) 1_455
La2 O1 2.292(23) 3_555
La2 O1 2.866(24) 4_455
La2 O2 2.674(22) 1_455
La2 O2 2.314(23) 3_555
La2 O2 2.964(24) 4_454
La2 O3 2.400(17) .
La2 O3 2.326(16) 3_555
